data_1534108
loop_
_publ_author_name
'Liu, Hongxu'
'Yang, Yanyan'
'Wang, Shen'
'Wu, Jie'
'Wang, Xiao-Na'
'Chang, Junbiao'

_publ_section_title
;
 Synthesis of 3-Substituted 2-Aminochromones via Sn(IV)-Promoted
 Annulation of Ynamides with 2-Methoxyaroyl Chlorides.
;
_journal_issue 18
_journal_name_full 'Organic letters'
_journal_page_first 4472
_journal_page_last 4475
_journal_paper_doi 10.1021/acs.orglett.5b02137
_journal_volume 17
_journal_year 2015
_chemical_formula_moiety 'C24 H21 N O4 S'
_chemical_formula_sum 'C24 H21 N O4 S'
_chemical_formula_weight 419.48
_chemical_name_common 141208b
_chemical_name_systematic
; 
 ? 
;
_space_group_IT_number 14
_symmetry_cell_setting monoclinic
_symmetry_space_group_name_Hall '-P 2yn'
_symmetry_space_group_name_H-M 'P 1 21/n 1'
_atom_sites_solution_hydrogens geom
_atom_sites_solution_primary direct
_atom_sites_solution_secondary difmap
_audit_creation_method SHELXL-97
_cell_angle_alpha 90.00
_cell_angle_beta 93.63(3)
_cell_angle_gamma 90.00
_cell_formula_units_Z 4
_cell_length_a 8.2556(17)
_cell_length_b 14.406(3)
_cell_length_c 17.938(4)
_cell_measurement_reflns_used 5735
_cell_measurement_temperature 293(2)
_cell_measurement_theta_max 28.0935
_cell_measurement_theta_min 1.8144
_cell_volume 2129.1(8)
_computing_cell_refinement 'CrystalClear (Rigaku/MSC Inc., 2006)'
_computing_data_collection 'CrystalClear (Rigaku/MSC Inc., 2006)'
_computing_data_reduction 'CrystalClear (Rigaku/MSC Inc., 2006)'
_computing_molecular_graphics 'Bruker SHELXTL'
_computing_publication_material 'Bruker SHELXTL'
_computing_structure_refinement 'SHELXL-97 (Sheldrick, 1997)'
_computing_structure_solution 'SHELXS-97 (Sheldrick, 1990)'
_diffrn_ambient_temperature 293(2)
_diffrn_detector_area_resol_mean 28.5714
_diffrn_measured_fraction_theta_full 0.977
_diffrn_measured_fraction_theta_max 0.977
_diffrn_measurement_device_type Saturn724
_diffrn_measurement_method dtprofit.ref
_diffrn_radiation_monochromator graphite
_diffrn_radiation_source 'fine-focus sealed tube'
_diffrn_radiation_type MoK\a
_diffrn_radiation_wavelength 0.71073
_diffrn_reflns_av_R_equivalents 0.0791
_diffrn_reflns_av_sigmaI/netI 0.0580
_diffrn_reflns_limit_h_max 10
_diffrn_reflns_limit_h_min -10
_diffrn_reflns_limit_k_max 18
_diffrn_reflns_limit_k_min -18
_diffrn_reflns_limit_l_max 23
_diffrn_reflns_limit_l_min -23
_diffrn_reflns_number 25417
_diffrn_reflns_theta_full 28.09
_diffrn_reflns_theta_max 28.09
_diffrn_reflns_theta_min 1.81
_diffrn_standards_number 5257
_exptl_absorpt_coefficient_mu 0.182
_exptl_absorpt_correction_T_max 1.0000
_exptl_absorpt_correction_T_min 0.7473
_exptl_absorpt_correction_type multi-scan
_exptl_crystal_colour Colorless
_exptl_crystal_density_diffrn 1.309
_exptl_crystal_density_method 'not measured'
_exptl_crystal_description Prism
_exptl_crystal_F_000 880
_exptl_crystal_size_max 0.20
_exptl_crystal_size_mid 0.15
_exptl_crystal_size_min 0.11
_refine_diff_density_max 0.278
_refine_diff_density_min -0.424
_refine_diff_density_rms 0.071
_refine_ls_extinction_method none
_refine_ls_goodness_of_fit_ref 1.500
_refine_ls_hydrogen_treatment mixed
_refine_ls_matrix_type full
_refine_ls_number_parameters 273
_refine_ls_number_reflns 5049
_refine_ls_number_restraints 0
_refine_ls_restrained_S_all 1.500
_refine_ls_R_factor_all 0.1084
_refine_ls_R_factor_gt 0.0941
_refine_ls_shift/su_max 0.000
_refine_ls_shift/su_mean 0.000
_refine_ls_structure_factor_coef Fsqd
_refine_ls_weighting_details 'calc w=1/[\s^2^(Fo^2^)+(0.1000P)^2^+0.0000P] where P=(Fo^2^+2Fc^2^)/3'
_refine_ls_weighting_scheme calc
_refine_ls_wR_factor_gt 0.2494
_refine_ls_wR_factor_ref 0.2603
_reflns_number_gt 4391
_reflns_number_total 5049
_reflns_threshold_expression >2sigma(I)
_cod_data_source_file ol5b02137_si_003.cif
_cod_data_source_block 141208b
_cod_depositor_comments
;
The following automatic conversions were performed:

'_symmetry_cell_setting' value 'Monoclinic' changed to 'monoclinic'
according to
/usr/data/users/saulius/crontab/automatic-downloads/current/ACS/lib/dictionaries/cif_core.dic
dictionary named 'cif_core.dic' version 2.4.2 from 2011-04-26.

'_exptl_absorpt_correction_type' value 'Multi-scan' changed to
'multi-scan' according to
/usr/data/users/saulius/crontab/automatic-downloads/current/ACS/lib/dictionaries/cif_core.dic
dictionary named 'cif_core.dic' version 2.4.2 from 2011-04-26.

Automatic conversion script
Id: cif_fix_values 3271 2015-04-21 07:52:19Z andrius 
;
_cod_original_cell_volume 2129.1(7)
_cod_original_sg_symbol_H-M 'P2(1)/n  '
_cod_database_code 1534108

loop_
_symmetry_equiv_pos_as_xyz
'x, y, z'
'-x+1/2, y+1/2, -z+1/2'
'-x, -y, -z'
'x-1/2, -y-1/2, z-1/2'

loop_
_atom_site_label
_atom_site_type_symbol
_atom_site_fract_x
_atom_site_fract_y
_atom_site_fract_z
_atom_site_U_iso_or_equiv
_atom_site_adp_type
_atom_site_occupancy
_atom_site_symmetry_multiplicity
_atom_site_calc_flag
_atom_site_refinement_flags
S1 S 0.80481(9) 0.15619(6) 0.09893(4) 0.0494(3) Uani 1 1 d .
O1 O 0.7117(2) -0.00066(16) 0.22723(11) 0.0520(5) Uani 1 1 d .
O2 O 1.1669(3) -0.0250(2) 0.32653(16) 0.0868(9) Uani 1 1 d .
O3 O 0.9541(3) 0.18984(18) 0.13332(15) 0.0657(7) Uani 1 1 d .
O4 O 0.7687(3) 0.16758(18) 0.02027(13) 0.0615(7) Uani 1 1 d .
N1 N 0.8042(3) 0.04000(19) 0.11350(13) 0.0474(6) Uani 1 1 d .
C1 C 1.0013(4) -0.0010(2) 0.21660(18) 0.0521(7) Uani 1 1 d .
C2 C 1.0288(4) -0.0211(3) 0.2965(2) 0.0615(9) Uani 1 1 d .
C3 C 0.8828(4) -0.0356(2) 0.33793(18) 0.0565(8) Uani 1 1 d .
C4 C 0.8896(5) -0.0612(3) 0.4138(2) 0.0713(10) Uani 1 1 d .
H4 H 0.9900 -0.0690 0.4396 0.086 Uiso 1 1 calc R
C5 C 0.7504(7) -0.0749(3) 0.4504(2) 0.0880(14) Uani 1 1 d .
H5 H 0.7573 -0.0914 0.5006 0.106 Uiso 1 1 calc R
C6 C 0.5987(7) -0.0641(3) 0.4126(2) 0.0842(13) Uani 1 1 d .
H6 H 0.5051 -0.0737 0.4378 0.101 Uiso 1 1 calc R
C7 C 0.5859(5) -0.0392(3) 0.3377(2) 0.0676(9) Uani 1 1 d .
H7 H 0.4851 -0.0318 0.3122 0.081 Uiso 1 1 calc R
C8 C 0.7293(4) -0.0257(2) 0.30159(18) 0.0523(7) Uani 1 1 d .
C9 C 0.8473(3) 0.0119(2) 0.18832(16) 0.0467(7) Uani 1 1 d .
C10 C 0.6643(4) -0.0106(2) 0.07570(17) 0.0533(8) Uani 1 1 d .
H10A H 0.6442 0.0135 0.0255 0.064 Uiso 1 1 calc R
H10B H 0.5680 0.0004 0.1027 0.064 Uiso 1 1 calc R
C11 C 0.6953(3) -0.1138(2) 0.07190(15) 0.0462(7) Uani 1 1 d .
C12 C 0.5838(4) -0.1765(3) 0.09761(17) 0.0571(8) Uani 1 1 d .
H12 H 0.4931 -0.1546 0.1203 0.069 Uiso 1 1 calc R
C13 C 0.6059(5) -0.2712(3) 0.0899(2) 0.0677(10) Uani 1 1 d .
H13 H 0.5298 -0.3122 0.1071 0.081 Uiso 1 1 calc R
C14 C 0.7399(5) -0.3047(3) 0.05686(19) 0.0662(9) Uani 1 1 d .
H14 H 0.7544 -0.3684 0.0518 0.079 Uiso 1 1 calc R
C15 C 0.8531(4) -0.2436(2) 0.03118(18) 0.0595(8) Uani 1 1 d .
H15 H 0.9436 -0.2661 0.0087 0.071 Uiso 1 1 calc R
C16 C 0.8316(4) -0.1490(2) 0.03895(17) 0.0521(7) Uani 1 1 d .
H16 H 0.9086 -0.1082 0.0221 0.062 Uiso 1 1 calc R
C17 C 0.6435(3) 0.1985(2) 0.14830(16) 0.0437(6) Uani 1 1 d .
C18 C 0.6693(4) 0.2190(3) 0.22398(18) 0.0598(9) Uani 1 1 d .
H18 H 0.7738 0.2191 0.2467 0.072 Uiso 1 1 calc R
C19 C 0.5376(5) 0.2391(3) 0.26490(19) 0.0683(10) Uani 1 1 d .
H19 H 0.5544 0.2512 0.3157 0.082 Uiso 1 1 calc R
C20 C 0.3804(4) 0.2418(3) 0.23212(19) 0.0566(8) Uani 1 1 d .
C21 C 0.3593(4) 0.2269(2) 0.15550(18) 0.0542(8) Uani 1 1 d .
H21 H 0.2558 0.2316 0.1321 0.065 Uiso 1 1 calc R
C22 C 0.4884(3) 0.2052(2) 0.11338(16) 0.0472(7) Uani 1 1 d .
H22 H 0.4720 0.1952 0.0622 0.057 Uiso 1 1 calc R
C23 C 0.2363(5) 0.2585(4) 0.2782(2) 0.0908(14) Uani 1 1 d .
H23A H 0.1695 0.2039 0.2774 0.136 Uiso 1 1 calc R
H23B H 0.1743 0.3099 0.2577 0.136 Uiso 1 1 calc R
H23C H 0.2737 0.2723 0.3288 0.136 Uiso 1 1 calc R
C24 C 1.1467(4) 0.0062(3) 0.1694(2) 0.0719(11) Uani 1 1 d .
H24A H 1.1134 -0.0062 0.1181 0.108 Uiso 1 1 calc R
H24B H 1.2274 -0.0383 0.1865 0.108 Uiso 1 1 calc R
H24C H 1.1916 0.0676 0.1737 0.108 Uiso 1 1 calc R

loop_
_atom_site_aniso_label
_atom_site_aniso_U_11
_atom_site_aniso_U_22
_atom_site_aniso_U_33
_atom_site_aniso_U_23
_atom_site_aniso_U_13
_atom_site_aniso_U_12
S1 0.0358(4) 0.0568(5) 0.0561(5) 0.0037(3) 0.0076(3) -0.0008(3)
O1 0.0401(11) 0.0641(14) 0.0520(12) -0.0004(10) 0.0046(9) -0.0044(10)
O2 0.0593(16) 0.108(3) 0.089(2) 0.0108(16) -0.0256(14) 0.0019(15)
O3 0.0360(12) 0.0632(15) 0.0979(19) 0.0054(13) 0.0042(11) -0.0079(10)
O4 0.0550(14) 0.0772(17) 0.0540(13) 0.0128(11) 0.0175(10) 0.0064(11)
N1 0.0370(12) 0.0541(15) 0.0510(14) -0.0035(11) 0.0009(10) -0.0018(11)
C1 0.0413(16) 0.0537(18) 0.0605(18) 0.0007(14) -0.0025(13) 0.0022(14)
C2 0.054(2) 0.056(2) 0.073(2) -0.0005(16) -0.0109(16) -0.0014(15)
C3 0.070(2) 0.0435(17) 0.0551(18) -0.0016(13) -0.0047(15) 0.0035(15)
C4 0.096(3) 0.057(2) 0.060(2) 0.0001(16) -0.004(2) 0.006(2)
C5 0.140(4) 0.067(3) 0.057(2) 0.0106(18) 0.012(3) 0.000(3)
C6 0.113(4) 0.065(3) 0.078(3) 0.008(2) 0.030(3) -0.008(2)
C7 0.073(2) 0.064(2) 0.067(2) 0.0010(17) 0.0152(17) -0.0084(19)
C8 0.0592(19) 0.0433(16) 0.0547(17) -0.0025(12) 0.0051(14) -0.0044(14)
C9 0.0404(15) 0.0454(16) 0.0545(16) -0.0017(12) 0.0057(12) -0.0005(12)
C10 0.0456(16) 0.060(2) 0.0532(17) -0.0084(14) -0.0030(13) -0.0001(14)
C11 0.0456(16) 0.0572(18) 0.0356(13) -0.0034(11) 0.0017(11) -0.0058(13)
C12 0.0494(18) 0.076(2) 0.0465(17) -0.0033(15) 0.0099(13) -0.0092(16)
C13 0.071(2) 0.070(2) 0.062(2) 0.0111(17) 0.0068(17) -0.021(2)
C14 0.085(3) 0.053(2) 0.060(2) 0.0007(15) 0.0036(18) -0.0070(19)
C15 0.066(2) 0.060(2) 0.0534(17) -0.0027(15) 0.0097(14) 0.0040(17)
C16 0.0497(17) 0.061(2) 0.0464(16) 0.0008(13) 0.0087(13) -0.0066(14)
C17 0.0391(14) 0.0431(15) 0.0487(15) -0.0019(12) 0.0025(11) -0.0004(12)
C18 0.0546(19) 0.069(2) 0.0545(18) -0.0143(15) -0.0082(14) 0.0064(16)
C19 0.081(2) 0.079(3) 0.0447(16) -0.0169(16) -0.0018(16) 0.014(2)
C20 0.0575(19) 0.056(2) 0.0574(18) -0.0079(14) 0.0151(14) -0.0009(15)
C21 0.0389(15) 0.063(2) 0.0603(18) -0.0098(15) 0.0034(13) -0.0016(14)
C22 0.0411(15) 0.0587(19) 0.0417(14) -0.0005(12) 0.0023(11) -0.0036(13)
C23 0.082(3) 0.111(4) 0.084(3) -0.029(3) 0.038(2) -0.003(3)
C24 0.0385(17) 0.076(3) 0.102(3) 0.008(2) 0.0066(17) 0.0051(17)

loop_
_atom_type_symbol
_atom_type_description
_atom_type_scat_dispersion_real
_atom_type_scat_dispersion_imag
_atom_type_scat_source
C C 0.0033 0.0016 'International Tables Vol C Tables 4.2.6.8 and 6.1.1.4'
H H 0.0000 0.0000 'International Tables Vol C Tables 4.2.6.8 and 6.1.1.4'
N N 0.0061 0.0033 'International Tables Vol C Tables 4.2.6.8 and 6.1.1.4'
O O 0.0106 0.0060 'International Tables Vol C Tables 4.2.6.8 and 6.1.1.4'
S S 0.1246 0.1234 'International Tables Vol C Tables 4.2.6.8 and 6.1.1.4'

loop_
_geom_angle_atom_site_label_1
_geom_angle_atom_site_label_2
_geom_angle_atom_site_label_3
_geom_angle
O3 S1 O4 120.42(15)
O3 S1 N1 106.23(14)
O4 S1 N1 105.23(14)
O3 S1 C17 109.02(15)
O4 S1 C17 109.89(14)
N1 S1 C17 104.83(13)
C9 O1 C8 119.2(2)
C9 N1 C10 115.4(2)
C9 N1 S1 115.0(2)
C10 N1 S1 115.0(2)
C9 C1 C2 118.6(3)
C9 C1 C24 122.7(3)
C2 C1 C24 118.7(3)
O2 C2 C1 121.2(4)
O2 C2 C3 122.6(3)
C1 C2 C3 116.1(3)
C8 C3 C4 117.3(3)
C8 C3 C2 119.9(3)
C4 C3 C2 122.8(3)
C5 C4 C3 121.1(4)
C5 C4 H4 119.5
C3 C4 H4 119.5
C4 C5 C6 120.3(4)
C4 C5 H5 119.9
C6 C5 H5 119.9
C7 C6 C5 120.7(4)
C7 C6 H6 119.7
C5 C6 H6 119.7
C6 C7 C8 118.0(4)
C6 C7 H7 121.0
C8 C7 H7 121.0
O1 C8 C3 121.0(3)
O1 C8 C7 116.3(3)
C3 C8 C7 122.7(3)
C1 C9 O1 124.8(3)
C1 C9 N1 124.4(3)
O1 C9 N1 110.8(2)
N1 C10 C11 111.9(2)
N1 C10 H10A 109.2
C11 C10 H10A 109.2
N1 C10 H10B 109.2
C11 C10 H10B 109.2
H10A C10 H10B 107.9
C12 C11 C16 118.2(3)
C12 C11 C10 120.5(3)
C16 C11 C10 121.2(3)
C13 C12 C11 120.8(3)
C13 C12 H12 119.6
C11 C12 H12 119.6
C14 C13 C12 120.3(3)
C14 C13 H13 119.8
C12 C13 H13 119.8
C13 C14 C15 119.8(4)
C13 C14 H14 120.1
C15 C14 H14 120.1
C16 C15 C14 120.0(3)
C16 C15 H15 120.0
C14 C15 H15 120.0
C15 C16 C11 120.8(3)
C15 C16 H16 119.6
C11 C16 H16 119.6
C18 C17 C22 120.2(3)
C18 C17 S1 119.4(2)
C22 C17 S1 120.2(2)
C19 C18 C17 119.1(3)
C19 C18 H18 120.5
C17 C18 H18 120.5
C18 C19 C20 121.7(3)
C18 C19 H19 119.1
C20 C19 H19 119.1
C19 C20 C21 117.9(3)
C19 C20 C23 121.3(3)
C21 C20 C23 120.8(3)
C22 C21 C20 121.5(3)
C22 C21 H21 119.2
C20 C21 H21 119.2
C21 C22 C17 119.3(3)
C21 C22 H22 120.4
C17 C22 H22 120.4
C20 C23 H23A 109.5
C20 C23 H23B 109.5
H23A C23 H23B 109.5
C20 C23 H23C 109.5
H23A C23 H23C 109.5
H23B C23 H23C 109.5
C1 C24 H24A 109.5
C1 C24 H24B 109.5
H24A C24 H24B 109.5
C1 C24 H24C 109.5
H24A C24 H24C 109.5
H24B C24 H24C 109.5

loop_
_geom_bond_atom_site_label_1
_geom_bond_atom_site_label_2
_geom_bond_distance
S1 O3 1.428(2)
S1 O4 1.433(2)
S1 N1 1.694(3)
S1 C17 1.755(3)
O1 C9 1.369(3)
O1 C8 1.380(4)
O2 C2 1.231(4)
N1 C9 1.425(4)
N1 C10 1.492(4)
C1 C9 1.352(4)
C1 C2 1.466(5)
C1 C24 1.516(5)
C2 C3 1.471(5)
C3 C8 1.395(5)
C3 C4 1.408(5)
C4 C5 1.373(6)
C4 H4 0.9300
C5 C6 1.395(6)
C5 H5 0.9300
C6 C7 1.388(5)
C6 H6 0.9300
C7 C8 1.398(5)
C7 H7 0.9300
C10 C11 1.511(4)
C10 H10A 0.9700
C10 H10B 0.9700
C11 C12 1.389(4)
C11 C16 1.398(4)
C12 C13 1.384(5)
C12 H12 0.9300
C13 C14 1.375(5)
C13 H13 0.9300
C14 C15 1.384(5)
C14 H14 0.9300
C15 C16 1.383(5)
C15 H15 0.9300
C16 H16 0.9300
C17 C18 1.392(4)
C17 C22 1.392(4)
C18 C19 1.381(5)
C18 H18 0.9300
C19 C20 1.391(5)
C19 H19 0.9300
C20 C21 1.391(4)
C20 C23 1.510(5)
C21 C22 1.381(4)
C21 H21 0.9300
C22 H22 0.9300
C23 H23A 0.9600
C23 H23B 0.9600
C23 H23C 0.9600
C24 H24A 0.9600
C24 H24B 0.9600
C24 H24C 0.9600

loop_
_geom_torsion_atom_site_label_1
_geom_torsion_atom_site_label_2
_geom_torsion_atom_site_label_3
_geom_torsion_atom_site_label_4
_geom_torsion
O3 S1 N1 C9 47.7(2)
O4 S1 N1 C9 176.43(19)
C17 S1 N1 C9 -67.7(2)
O3 S1 N1 C10 -174.6(2)
O4 S1 N1 C10 -45.9(2)
C17 S1 N1 C10 70.0(2)
C9 C1 C2 O2 -173.1(3)
C24 C1 C2 O2 5.7(5)
C9 C1 C2 C3 6.5(5)
C24 C1 C2 C3 -174.7(3)
O2 C2 C3 C8 176.8(3)
C1 C2 C3 C8 -2.9(5)
O2 C2 C3 C4 -4.5(6)
C1 C2 C3 C4 175.8(3)
C8 C3 C4 C5 -0.7(5)
C2 C3 C4 C5 -179.4(4)
C3 C4 C5 C6 0.4(6)
C4 C5 C6 C7 -0.2(7)
C5 C6 C7 C8 0.2(6)
C9 O1 C8 C3 1.9(4)
C9 O1 C8 C7 -178.8(3)
C4 C3 C8 O1 179.9(3)
C2 C3 C8 O1 -1.3(5)
C4 C3 C8 C7 0.7(5)
C2 C3 C8 C7 179.5(3)
C6 C7 C8 O1 -179.7(3)
C6 C7 C8 C3 -0.4(6)
C2 C1 C9 O1 -6.4(5)
C24 C1 C9 O1 174.8(3)
C2 C1 C9 N1 174.1(3)
C24 C1 C9 N1 -4.7(5)
C8 O1 C9 C1 2.1(4)
C8 O1 C9 N1 -178.3(2)
C10 N1 C9 C1 136.8(3)
S1 N1 C9 C1 -85.7(3)
C10 N1 C9 O1 -42.7(3)
S1 N1 C9 O1 94.8(2)
C9 N1 C10 C11 -59.2(3)
S1 N1 C10 C11 163.3(2)
N1 C10 C11 C12 127.6(3)
N1 C10 C11 C16 -55.9(4)
C16 C11 C12 C13 -0.9(5)
C10 C11 C12 C13 175.7(3)
C11 C12 C13 C14 0.4(5)
C12 C13 C14 C15 -0.1(5)
C13 C14 C15 C16 0.2(5)
C14 C15 C16 C11 -0.7(5)
C12 C11 C16 C15 1.0(4)
C10 C11 C16 C15 -175.6(3)
O3 S1 C17 C18 -27.9(3)
O4 S1 C17 C18 -161.8(3)
N1 S1 C17 C18 85.5(3)
O3 S1 C17 C22 156.7(3)
O4 S1 C17 C22 22.8(3)
N1 S1 C17 C22 -89.9(3)
C22 C17 C18 C19 4.8(5)
S1 C17 C18 C19 -170.6(3)
C17 C18 C19 C20 -1.6(6)
C18 C19 C20 C21 -2.4(6)
C18 C19 C20 C23 176.5(4)
C19 C20 C21 C22 3.3(5)
C23 C20 C21 C22 -175.5(4)
C20 C21 C22 C17 -0.2(5)
C18 C17 C22 C21 -3.9(5)
S1 C17 C22 C21 171.5(3)
